data_8102512
loop_
_publ_author_name
'M. Belen Jimenez'
'Francisca Sanz Gonzalez'
'M. Cruz Caballero'

_publ_section_title
;
 Crystal structure of dimethyl 5-(acridin-9-yloxy)isophthalate ---
 methanol (1:1), C23H17NO5 &#x00B7; CH3OH
;
_journal_issue 4
_journal_name_full 'Zeitschrift f\"ur Kristallographie - New Crystal Structures'
_journal_page_first 603
_journal_volume 224
_journal_year 2009
_chemical_formula_moiety 'C23 H17 N O5, C H4 O'
_chemical_formula_sum 'C24 H21 N O6'
_chemical_formula_weight 419.42
_chemical_name_systematic
; 
Crystal structure of dimethyl 5-(acridin-9-yloxy)isophthalate, C~23~H~17~NO~4~
;
_space_group_IT_number 2
_symmetry_cell_setting triclinic
_symmetry_space_group_name_Hall '-P 1'
_symmetry_space_group_name_H-M 'P -1'
_atom_sites_solution_hydrogens geom
_atom_sites_solution_primary direct
_atom_sites_solution_secondary difmap
_audit_creation_method SHELXL-97
_cell_angle_alpha 71.34(3)
_cell_angle_beta 78.45(3)
_cell_angle_gamma 77.18(3)
_cell_formula_units_Z 2
_cell_length_a 8.6810(17)
_cell_length_b 9.769(2)
_cell_length_c 13.214(3)
_cell_measurement_reflns_used 25
_cell_measurement_temperature 293(2)
_cell_measurement_theta_max 20
_cell_measurement_theta_min 8
_cell_volume 1025.1(4)
_computing_cell_refinement 'CRYSOM (Martinez-Ripoll et al., 1996)'
_computing_data_collection 'CRYSOM (Martinez-Ripoll et al., 1996)'
_computing_data_reduction 'XRAY-80 (University of Maryland, 1990)'
_computing_molecular_graphics 'SHELXTL (Sheldrick, 2003)'
_computing_publication_material 'SHELXTL (Sheldrick, 2003)'
_computing_structure_refinement 'SHELXL-97 (Sheldrick, 1997)'
_computing_structure_solution 'SHELXS-97 (Sheldrick, 1990)'
_diffrn_ambient_temperature 293(2)
_diffrn_measured_fraction_theta_full 1.000
_diffrn_measured_fraction_theta_max 1.000
_diffrn_measurement_device_type 'SEIFERT XRD 3003 SC'
_diffrn_measurement_method 2theta-omega
_diffrn_radiation_monochromator graphite
_diffrn_radiation_source 'fine-focus sealed tube'
_diffrn_radiation_type CuK\a
_diffrn_radiation_wavelength 1.54180
_diffrn_reflns_av_R_equivalents 0.0000
_diffrn_reflns_av_sigmaI/netI 0.0203
_diffrn_reflns_limit_h_max 9
_diffrn_reflns_limit_h_min 0
_diffrn_reflns_limit_k_max 10
_diffrn_reflns_limit_k_min -10
_diffrn_reflns_limit_l_max 14
_diffrn_reflns_limit_l_min -14
_diffrn_reflns_number 3031
_diffrn_reflns_theta_full 60.00
_diffrn_reflns_theta_max 60.00
_diffrn_reflns_theta_min 3.57
_diffrn_standards_decay_% 'no decay, variation 0.5'
_diffrn_standards_interval_count 100
_diffrn_standards_number 2
_exptl_absorpt_coefficient_mu 0.813
_exptl_absorpt_correction_type none
_exptl_crystal_colour colorless
_exptl_crystal_density_diffrn 1.359
_exptl_crystal_density_method 'not measured'
_exptl_crystal_description prismatic
_exptl_crystal_F_000 440
_exptl_crystal_size_max 0.30
_exptl_crystal_size_mid 0.20
_exptl_crystal_size_min 0.15
_refine_diff_density_max 0.267
_refine_diff_density_min -0.227
_refine_diff_density_rms 0.064
_refine_ls_extinction_coef 0.043(3)
_refine_ls_extinction_expression Fc^*^=kFc[1+0.001xFc^2^\l^3^/sin(2\q)]^-1/4^
_refine_ls_extinction_method SHELXL
_refine_ls_goodness_of_fit_ref 1.024
_refine_ls_hydrogen_treatment constr
_refine_ls_matrix_type full
_refine_ls_number_parameters 285
_refine_ls_number_reflns 3031
_refine_ls_number_restraints 0
_refine_ls_restrained_S_all 1.024
_refine_ls_R_factor_all 0.0620
_refine_ls_R_factor_gt 0.0489
_refine_ls_shift/su_max 0.000
_refine_ls_shift/su_mean 0.000
_refine_ls_structure_factor_coef Fsqd
_refine_ls_weighting_details 'calc w=1/[\s^2^(Fo^2^)+(0.1028P)^2^+0.0000P] where P=(Fo^2^+2Fc^2^)/3'
_refine_ls_weighting_scheme calc
_refine_ls_wR_factor_gt 0.1335
_refine_ls_wR_factor_ref 0.1455
_reflns_number_gt 2290
_reflns_number_total 3031
_reflns_threshold_expression >2sigma(I)
_cod_data_source_file 1267-2711.cff
_cod_data_source_block belfin
_cod_original_sg_symbol_Hall -P1
_cod_original_sg_symbol_H-M P-1
_cod_database_code 8102512

loop_
_symmetry_equiv_pos_as_xyz
'x, y, z'
'-x, -y, -z'

loop_
_atom_site_label
_atom_site_type_symbol
_atom_site_fract_x
_atom_site_fract_y
_atom_site_fract_z
_atom_site_U_iso_or_equiv
_atom_site_adp_type
_atom_site_occupancy
_atom_site_symmetry_multiplicity
_atom_site_calc_flag
_atom_site_refinement_flags
_atom_site_disorder_assembly
_atom_site_disorder_group
O1 O 0.67022(19) 0.50998(19) 0.19281(12) 0.0580(5) Uani 1 1 d . . .
O2 O 0.37063(19) 0.87348(17) 0.39028(13) 0.0549(5) Uani 1 1 d . . .
O3 O 0.4751(2) 0.80979(19) 0.54407(14) 0.0631(5) Uani 1 1 d . . .
O4 O 0.9924(2) 0.2538(2) 0.49300(14) 0.0653(5) Uani 1 1 d . . .
O5 O 0.8825(2) 0.36776(18) 0.61839(12) 0.0565(5) Uani 1 1 d . . .
N1 N 0.3644(2) 0.7639(2) -0.03060(14) 0.0467(5) Uani 1 1 d . . .
C1 C 0.6886(3) 0.9695(3) -0.1194(2) 0.0691(8) Uani 1 1 d . . .
H1 H 0.7177 1.0500 -0.1749 0.083 Uiso 1 1 calc R . .
C2 C 0.5498(3) 0.9273(3) -0.1148(2) 0.0587(7) Uani 1 1 d . . .
H2 H 0.4827 0.9802 -0.1660 0.070 Uiso 1 1 calc R . .
C3 C 0.5045(3) 0.8022(2) -0.03211(17) 0.0459(6) Uani 1 1 d . . .
C4 C 0.3228(2) 0.6444(2) 0.04678(16) 0.0429(5) Uani 1 1 d . . .
C5 C 0.1743(3) 0.6034(3) 0.0482(2) 0.0543(6) Uani 1 1 d . . .
H5 H 0.1097 0.6585 -0.0041 0.065 Uiso 1 1 calc R . .
C6 C 0.1267(3) 0.4848(3) 0.1252(2) 0.0642(7) Uani 1 1 d . . .
H6 H 0.0292 0.4599 0.1254 0.077 Uiso 1 1 calc R . .
C7 C 0.2224(3) 0.3991(3) 0.2044(2) 0.0653(7) Uani 1 1 d . . .
H7 H 0.1868 0.3190 0.2570 0.078 Uiso 1 1 calc R . .
C8 C 0.3660(3) 0.4312(3) 0.20524(19) 0.0559(6) Uani 1 1 d . . .
H8 H 0.4295 0.3716 0.2570 0.067 Uiso 1 1 calc R . .
C9 C 0.4199(3) 0.5560(2) 0.12705(17) 0.0446(6) Uani 1 1 d . . .
C10 C 0.5639(3) 0.5986(3) 0.12316(17) 0.0465(6) Uani 1 1 d . . .
C11 C 0.6100(2) 0.7233(3) 0.04502(18) 0.0471(6) Uani 1 1 d . . .
C12 C 0.7539(3) 0.7737(3) 0.0385(2) 0.0612(7) Uani 1 1 d . . .
H12 H 0.8228 0.7244 0.0892 0.073 Uiso 1 1 calc R . .
C13 C 0.7908(3) 0.8938(3) -0.0416(3) 0.0713(8) Uani 1 1 d . . .
H13 H 0.8850 0.9266 -0.0452 0.086 Uiso 1 1 calc R . .
C14 C 0.6697(2) 0.5387(2) 0.28900(17) 0.0429(5) Uani 1 1 d . . .
C15 C 0.5691(2) 0.6535(2) 0.32050(17) 0.0422(5) Uani 1 1 d . . .
H15 H 0.4965 0.7175 0.2766 0.051 Uiso 1 1 calc R . .
C16 C 0.5790(2) 0.6714(2) 0.41940(16) 0.0404(5) Uani 1 1 d . . .
C17 C 0.6865(2) 0.5748(2) 0.48515(17) 0.0415(5) Uani 1 1 d . . .
H17 H 0.6923 0.5872 0.5511 0.050 Uiso 1 1 calc R . .
C18 C 0.7852(2) 0.4597(2) 0.45234(16) 0.0396(5) Uani 1 1 d . . .
C19 C 0.7775(2) 0.4425(2) 0.35358(17) 0.0436(5) Uani 1 1 d . . .
H19 H 0.8448 0.3664 0.3308 0.052 Uiso 1 1 calc R . .
C20 C 0.4721(3) 0.7908(2) 0.45914(17) 0.0434(5) Uani 1 1 d . . .
C21 C 0.2626(3) 0.9928(3) 0.4221(2) 0.0665(7) Uani 1 1 d . . .
H21A H 0.1960 1.0450 0.3672 0.100 Uiso 1 1 calc R . .
H21B H 0.3228 1.0583 0.4314 0.100 Uiso 1 1 calc R . .
H21C H 0.1973 0.9545 0.4888 0.100 Uiso 1 1 calc R . .
C22 C 0.8987(3) 0.3495(2) 0.52129(18) 0.0449(5) Uani 1 1 d . . .
C23 C 0.9775(3) 0.2592(3) 0.6947(2) 0.0621(7) Uani 1 1 d . . .
H23A H 0.9570 0.2838 0.7615 0.093 Uiso 1 1 calc R . .
H23B H 1.0885 0.2570 0.6663 0.093 Uiso 1 1 calc R . .
H23C H 0.9502 0.1646 0.7071 0.093 Uiso 1 1 calc R . .
C24 C 0.1934(6) 0.8984(5) -0.2583(3) 0.147(2) Uani 1 1 d . . .
H24A H 0.0965 0.8873 -0.2771 0.221 Uiso 1 1 calc R . .
H24B H 0.2583 0.8038 -0.2352 0.221 Uiso 1 1 calc R . .
H24C H 0.2505 0.9590 -0.3201 0.221 Uiso 1 1 calc R . .
O6 O 0.1577(2) 0.9621(2) -0.17709(16) 0.0822(7) Uani 1 1 d . . .
H6O H 0.2120 0.9146 -0.1292 0.123 Uiso 1 1 calc R . .

loop_
_atom_site_aniso_label
_atom_site_aniso_U_11
_atom_site_aniso_U_22
_atom_site_aniso_U_33
_atom_site_aniso_U_23
_atom_site_aniso_U_13
_atom_site_aniso_U_12
O1 0.0580(10) 0.0700(11) 0.0472(9) -0.0298(8) -0.0238(8) 0.0209(8)
O2 0.0555(10) 0.0532(10) 0.0553(10) -0.0225(8) -0.0151(8) 0.0086(8)
O3 0.0700(11) 0.0677(11) 0.0567(11) -0.0318(9) -0.0164(8) 0.0052(9)
O4 0.0633(11) 0.0646(11) 0.0636(11) -0.0216(9) -0.0213(9) 0.0142(9)
O5 0.0615(10) 0.0610(10) 0.0465(9) -0.0141(8) -0.0232(8) 0.0028(8)
N1 0.0425(10) 0.0575(12) 0.0386(10) -0.0158(9) -0.0080(8) -0.0006(9)
C1 0.0610(17) 0.0694(18) 0.0720(18) -0.0190(14) 0.0077(14) -0.0183(14)
C2 0.0574(15) 0.0623(16) 0.0503(14) -0.0123(12) -0.0022(11) -0.0083(12)
C3 0.0430(12) 0.0536(13) 0.0403(12) -0.0186(10) -0.0028(9) -0.0014(10)
C4 0.0389(12) 0.0522(13) 0.0370(12) -0.0187(10) -0.0025(9) -0.0004(10)
C5 0.0429(13) 0.0680(16) 0.0540(14) -0.0249(12) -0.0084(11) -0.0009(12)
C6 0.0526(15) 0.0696(17) 0.0738(18) -0.0292(15) 0.0002(13) -0.0128(13)
C7 0.0662(17) 0.0580(16) 0.0655(17) -0.0177(13) 0.0069(14) -0.0130(13)
C8 0.0612(16) 0.0509(14) 0.0468(14) -0.0134(11) -0.0057(11) 0.0053(12)
C9 0.0427(12) 0.0528(13) 0.0371(12) -0.0202(10) -0.0040(9) 0.0035(10)
C10 0.0432(12) 0.0584(14) 0.0378(12) -0.0229(10) -0.0123(9) 0.0108(10)
C11 0.0372(12) 0.0603(14) 0.0466(13) -0.0271(11) -0.0051(9) 0.0029(10)
C12 0.0431(14) 0.0767(18) 0.0685(17) -0.0325(15) -0.0110(12) 0.0007(13)
C13 0.0473(15) 0.080(2) 0.095(2) -0.0396(18) 0.0004(14) -0.0167(14)
C14 0.0389(11) 0.0535(13) 0.0379(11) -0.0169(10) -0.0071(9) -0.0044(10)
C15 0.0352(11) 0.0490(13) 0.0408(12) -0.0123(9) -0.0071(9) -0.0031(9)
C16 0.0350(11) 0.0459(12) 0.0419(12) -0.0137(9) -0.0039(9) -0.0100(9)
C17 0.0384(11) 0.0488(13) 0.0396(11) -0.0119(9) -0.0061(9) -0.0126(10)
C18 0.0335(11) 0.0454(12) 0.0405(12) -0.0093(9) -0.0071(9) -0.0105(9)
C19 0.0350(11) 0.0495(13) 0.0458(12) -0.0157(10) -0.0068(9) -0.0024(9)
C20 0.0410(12) 0.0470(13) 0.0440(13) -0.0140(10) -0.0051(9) -0.0106(10)
C21 0.0662(17) 0.0521(15) 0.0806(19) -0.0304(13) -0.0170(14) 0.0136(12)
C22 0.0391(12) 0.0479(13) 0.0475(13) -0.0104(10) -0.0114(10) -0.0073(10)
C23 0.0664(16) 0.0645(16) 0.0512(14) -0.0026(12) -0.0270(12) -0.0066(13)
C24 0.209(5) 0.132(4) 0.107(3) -0.075(3) -0.088(3) 0.076(3)
O6 0.0811(14) 0.0923(15) 0.0650(12) -0.0227(11) -0.0276(10) 0.0180(11)

loop_
_atom_type_symbol
_atom_type_description
_atom_type_scat_dispersion_real
_atom_type_scat_dispersion_imag
_atom_type_scat_source
C C 0.0181 0.0091 'International Tables Vol C Tables 4.2.6.8 and 6.1.1.4'
H H 0.0000 0.0000 'International Tables Vol C Tables 4.2.6.8 and 6.1.1.4'
N N 0.0311 0.0180 'International Tables Vol C Tables 4.2.6.8 and 6.1.1.4'
O O 0.0492 0.0322 'International Tables Vol C Tables 4.2.6.8 and 6.1.1.4'

loop_
_geom_angle_atom_site_label_1
_geom_angle_atom_site_label_2
_geom_angle_atom_site_label_3
_geom_angle
_geom_angle_site_symmetry_1
_geom_angle_site_symmetry_3
_geom_angle_publ_flag
C14 O1 C10 119.46(17) . . ?
C20 O2 C21 116.28(18) . . ?
C22 O5 C23 116.69(19) . . ?
C3 N1 C4 118.37(18) . . ?
C2 C1 C13 121.0(3) . . ?
C2 C1 H1 119.5 . . ?
C13 C1 H1 119.5 . . ?
C1 C2 C3 120.5(2) . . ?
C1 C2 H2 119.7 . . ?
C3 C2 H2 119.7 . . ?
N1 C3 C2 118.5(2) . . ?
N1 C3 C11 123.1(2) . . ?
C2 C3 C11 118.4(2) . . ?
N1 C4 C9 123.4(2) . . ?
N1 C4 C5 118.4(2) . . ?
C9 C4 C5 118.2(2) . . ?
C6 C5 C4 120.5(2) . . ?
C6 C5 H5 119.7 . . ?
C4 C5 H5 119.7 . . ?
C5 C6 C7 120.9(2) . . ?
C5 C6 H6 119.5 . . ?
C7 C6 H6 119.5 . . ?
C8 C7 C6 120.9(3) . . ?
C8 C7 H7 119.5 . . ?
C6 C7 H7 119.5 . . ?
C7 C8 C9 120.1(2) . . ?
C7 C8 H8 119.9 . . ?
C9 C8 H8 119.9 . . ?
C10 C9 C8 124.0(2) . . ?
C10 C9 C4 116.7(2) . . ?
C8 C9 C4 119.3(2) . . ?
O1 C10 C9 119.5(2) . . ?
O1 C10 C11 118.8(2) . . ?
C9 C10 C11 121.5(2) . . ?
C10 C11 C12 124.0(2) . . ?
C10 C11 C3 116.9(2) . . ?
C12 C11 C3 119.1(2) . . ?
C13 C12 C11 120.0(3) . . ?
C13 C12 H12 120.0 . . ?
C11 C12 H12 120.0 . . ?
C12 C13 C1 120.9(3) . . ?
C12 C13 H13 119.6 . . ?
C1 C13 H13 119.6 . . ?
C19 C14 C15 121.3(2) . . ?
C19 C14 O1 115.01(19) . . ?
C15 C14 O1 123.71(19) . . ?
C14 C15 C16 118.6(2) . . ?
C14 C15 H15 120.7 . . ?
C16 C15 H15 120.7 . . ?
C17 C16 C15 120.5(2) . . ?
C17 C16 C20 118.11(19) . . ?
C15 C16 C20 121.38(19) . . ?
C18 C17 C16 119.9(2) . . ?
C18 C17 H17 120.1 . . ?
C16 C17 H17 120.1 . . ?
C19 C18 C17 119.90(19) . . ?
C19 C18 C22 117.9(2) . . ?
C17 C18 C22 122.21(19) . . ?
C14 C19 C18 119.8(2) . . ?
C14 C19 H19 120.1 . . ?
C18 C19 H19 120.1 . . ?
O3 C20 O2 123.7(2) . . ?
O3 C20 C16 123.8(2) . . ?
O2 C20 C16 112.45(18) . . ?
O2 C21 H21A 109.5 . . ?
O2 C21 H21B 109.5 . . ?
H21A C21 H21B 109.5 . . ?
O2 C21 H21C 109.5 . . ?
H21A C21 H21C 109.5 . . ?
H21B C21 H21C 109.5 . . ?
O4 C22 O5 123.8(2) . . ?
O4 C22 C18 124.0(2) . . ?
O5 C22 C18 112.3(2) . . ?
O5 C23 H23A 109.5 . . ?
O5 C23 H23B 109.5 . . ?
H23A C23 H23B 109.5 . . ?
O5 C23 H23C 109.5 . . ?
H23A C23 H23C 109.5 . . ?
H23B C23 H23C 109.5 . . ?
O6 C24 H24A 109.5 . . ?
O6 C24 H24B 109.5 . . ?
H24A C24 H24B 109.5 . . ?
O6 C24 H24C 109.5 . . ?
H24A C24 H24C 109.5 . . ?
H24B C24 H24C 109.5 . . ?
C24 O6 H6O 109.5 . . ?

loop_
_geom_bond_atom_site_label_1
_geom_bond_atom_site_label_2
_geom_bond_distance
_geom_bond_site_symmetry_2
_geom_bond_publ_flag
O1 C14 1.385(3) . ?
O1 C10 1.387(3) . ?
O2 C20 1.338(3) . ?
O2 C21 1.444(3) . ?
O3 C20 1.201(3) . ?
O4 C22 1.200(3) . ?
O5 C22 1.327(3) . ?
O5 C23 1.443(3) . ?
N1 C3 1.344(3) . ?
N1 C4 1.347(3) . ?
C1 C2 1.341(4) . ?
C1 C13 1.407(4) . ?
C1 H1 0.9300 . ?
C2 C3 1.425(3) . ?
C2 H2 0.9300 . ?
C3 C11 1.425(3) . ?
C4 C9 1.425(3) . ?
C4 C5 1.428(3) . ?
C5 C6 1.356(4) . ?
C5 H5 0.9300 . ?
C6 C7 1.402(4) . ?
C6 H6 0.9300 . ?
C7 C8 1.354(4) . ?
C7 H7 0.9300 . ?
C8 C9 1.423(3) . ?
C8 H8 0.9300 . ?
C9 C10 1.389(3) . ?
C10 C11 1.399(3) . ?
C11 C12 1.419(3) . ?
C12 C13 1.354(4) . ?
C12 H12 0.9300 . ?
C13 H13 0.9300 . ?
C14 C19 1.380(3) . ?
C14 C15 1.383(3) . ?
C15 C16 1.394(3) . ?
C15 H15 0.9300 . ?
C16 C17 1.388(3) . ?
C16 C20 1.488(3) . ?
C17 C18 1.386(3) . ?
C17 H17 0.9300 . ?
C18 C19 1.384(3) . ?
C18 C22 1.490(3) . ?
C19 H19 0.9300 . ?
C21 H21A 0.9600 . ?
C21 H21B 0.9600 . ?
C21 H21C 0.9600 . ?
C23 H23A 0.9600 . ?
C23 H23B 0.9600 . ?
C23 H23C 0.9600 . ?
C24 O6 1.358(4) . ?
C24 H24A 0.9600 . ?
C24 H24B 0.9600 . ?
C24 H24C 0.9600 . ?
O6 H6O 0.8200 . ?

loop_
_geom_hbond_atom_site_label_D
_geom_hbond_atom_site_label_H
_geom_hbond_atom_site_label_A
_geom_hbond_site_symmetry_A
_geom_hbond_distance_DH
_geom_hbond_distance_HA
_geom_hbond_distance_DA
_geom_hbond_angle_DHA
O6 H6O N1' 3 0.82 2.05 2.857(1) 167

loop_
_cod_related_entry_id
_cod_related_entry_database
_cod_related_entry_code
1 ChemSpider 30653969
